data_1562491
loop_
_publ_author_name
'Treadwell, LaRico J.'
'Watkins-Curry, Pilanda'
'McAlpin, Jacob D.'
'Prestigiacomo, Joseph'
'Stadler, Shane'
'Chan, Julia Y.'

_publ_section_title
;
 Substitution studies of Mn and Fe in Ln6W4Al43 (Ln=Gd, Yb) and the
 structure of Yb6Ti4Al43
;
_journal_issue 1
_journal_name_full 'Journal of Solid State Chemistry'
_journal_page_first 267
_journal_page_last 274
_journal_paper_doi 10.1016/j.jssc.2013.11.021
_journal_volume 210
_journal_year 2014
_chemical_formula_moiety 'Al41.69 Fe1.30 Gd6 W4'
_chemical_formula_sum 'Al41.69 Fe1.3 Gd6 W4'
_chemical_formula_weight 2876.72
_space_group_IT_number 193
_space_group_name_Hall '-P 6c 2'
_space_group_name_H-M_alt 'P 63/m c m'
_symmetry_cell_setting hexagonal
_symmetry_space_group_name_Hall '-P 6c 2'
_symmetry_space_group_name_H-M 'P 63/m c m'
_atom_sites_solution_primary direct
_atom_sites_solution_secondary difmap
_cell_angle_alpha 90.00
_cell_angle_beta 90.00
_cell_angle_gamma 120.00
_cell_formula_units_Z 2
_cell_length_a 10.9930(10)
_cell_length_b 10.9930(10)
_cell_length_c 17.726(3)
_cell_measurement_reflns_used 2231
_cell_measurement_temperature 293(2)
_cell_measurement_theta_max 32.03
_cell_measurement_theta_min 2.55
_cell_volume 1855.1(4)
_computing_structure_refinement 'SHELXL-97 (Sheldrick, 2008)'
_diffrn_ambient_temperature 293(2)
_diffrn_measured_fraction_theta_full 0.997
_diffrn_measured_fraction_theta_max 0.997
_diffrn_measurement_device 'Nonius KappaCCD'
_diffrn_measurement_device_type CCD
_diffrn_measurement_method '\w and \f scans'
_diffrn_radiation_monochromator graphite
_diffrn_radiation_source 'fine-focus sealed tube'
_diffrn_radiation_type MoK\a
_diffrn_radiation_wavelength 0.71073
_diffrn_reflns_av_R_equivalents 0.0494
_diffrn_reflns_av_sigmaI/netI 0.0364
_diffrn_reflns_limit_h_max 16
_diffrn_reflns_limit_h_min -16
_diffrn_reflns_limit_k_max 13
_diffrn_reflns_limit_k_min -13
_diffrn_reflns_limit_l_max 26
_diffrn_reflns_limit_l_min -21
_diffrn_reflns_number 3742
_diffrn_reflns_theta_full 32.00
_diffrn_reflns_theta_max 32.00
_diffrn_reflns_theta_min 3.14
_exptl_absorpt_coefficient_mu 24.398
_exptl_absorpt_correction_T_max 0.3832
_exptl_absorpt_correction_T_min 0.3832
_exptl_absorpt_correction_type multi-scan
_exptl_absorpt_process_details 'HKL Scalepack (Otwinowski & Minor 1997)'
_exptl_crystal_colour Silver
_exptl_crystal_density_diffrn 5.150
_exptl_crystal_density_method 'not measured'
_exptl_crystal_description Fragment
_exptl_crystal_F_000 2512
_exptl_crystal_size_max 0.05
_exptl_crystal_size_mid 0.05
_exptl_crystal_size_min 0.05
_refine_diff_density_max 1.955
_refine_diff_density_min -3.171
_refine_diff_density_rms 0.419
_refine_ls_extinction_coef 0.00126(9)
_refine_ls_extinction_expression Fc^*^=kFc[1+0.001xFc^2^\l^3^/sin(2\q)]^-1/4^
_refine_ls_extinction_method SHELXL
_refine_ls_goodness_of_fit_ref 1.138
_refine_ls_matrix_type full
_refine_ls_number_parameters 54
_refine_ls_number_reflns 1201
_refine_ls_number_restraints 0
_refine_ls_restrained_S_all 1.138
_refine_ls_R_factor_all 0.0359
_refine_ls_R_factor_gt 0.0316
_refine_ls_shift/su_max 0.000
_refine_ls_shift/su_mean 0.000
_refine_ls_structure_factor_coef Fsqd
_refine_ls_weighting_details 'calc w=1/[\s^2^(Fo^2^)+(0.0407P)^2^+2.0640P] where P=(Fo^2^+2Fc^2^)/3'
_refine_ls_weighting_scheme calc
_refine_ls_wR_factor_gt 0.0734
_refine_ls_wR_factor_ref 0.0752
_reflns_number_gt 1098
_reflns_number_total 1201
_reflns_threshold_expression >2\s(I)
_cod_data_source_file JSSC-2014-210-267.cif
_cod_data_source_block 4
_cod_depositor_comments
;
The following automatic conversions were performed:

data item '_symmetry_cell_setting' value 'Hexagonal' was changed to
'hexagonal' in accordance with the built-in table derived from the
CIF Core dictionary named 'cif_core.dic' version 2.4.5 last updated
on 2014-11-21.

Automatic conversion script
Id: cif_fix_values 8369 2020-08-20 11:38:08Z andrius 
;
_cod_original_formula_sum 'Al41.69 Fe1.30 Gd6 W4'
_cod_database_code 1562491

loop_
_symmetry_equiv_pos_as_xyz
'x, y, z'
'-x, -y, z+1/2'
'-y, x-y, z'
'-x+y, -x, z'
'x-y, x, z+1/2'
'y, -x+y, z+1/2'
'x-y, -y, -z+1/2'
'-x, -x+y, -z+1/2'
'y, x, -z+1/2'
'-y, -x, -z'
'x, x-y, -z'
'-x+y, y, -z'
'-x, -y, -z'
'x, y, -z-1/2'
'y, -x+y, -z'
'x-y, x, -z'
'-x+y, -x, -z-1/2'
'-y, x-y, -z-1/2'
'-x+y, y, z-1/2'
'x, x-y, z-1/2'
'-y, -x, z-1/2'
'y, x, z'
'-x, -x+y, z'
'x-y, -y, z'

loop_
_atom_site_label
_atom_site_type_symbol
_atom_site_fract_x
_atom_site_fract_y
_atom_site_fract_z
_atom_site_U_iso_or_equiv
_atom_site_adp_type
_atom_site_occupancy
_atom_site_symmetry_multiplicity
_atom_site_calc_flag
_atom_site_refinement_flags
_atom_site_disorder_assembly
_atom_site_disorder_group
Gd1 Gd 0.46896(3) 0.0000 0.09546(2) 0.01055(12) Uani 1 2 d S . .
W2 W 0.0000 0.0000 0.0000 0.00648(15) Uani 1 12 d S . .
W1 W 0.26736(3) 0.0000 0.2500 0.00654(12) Uani 1 4 d S . .
Al1 Al 0.23586(16) 0.39665(16) 0.16311(10) 0.0122(3) Uani 1 1 d . . .
Al2 Al 0.1610(2) 0.0000 0.11382(14) 0.0109(4) Uani 1 2 d S . .
Al3 Al 0.25491(19) 0.0000 0.53025(14) 0.0109(4) Uani 1 2 d S . .
Al4 Al 0.1491(2) 0.5510(2) 0.2500 0.0113(4) Uani 1 2 d S . .
Al5 Al 0.24855(13) 0.4971(3) 0.0000 0.0226(6) Uani 1 2 d S . .
Al6 Al 0.3333 0.6667 0.13049(14) 0.0156(7) Uani 0.673(12) 3 d SP . .
Fe6 Fe 0.3333 0.6667 0.13049(14) 0.0156(7) Uani 0.327(12) 3 d SP . .
Al7 Al 0.8500(3) 0.0000 0.2500 0.0096(6) Uani 1 4 d S . .

loop_
_atom_site_aniso_label
_atom_site_aniso_U_11
_atom_site_aniso_U_22
_atom_site_aniso_U_33
_atom_site_aniso_U_23
_atom_site_aniso_U_13
_atom_site_aniso_U_12
Gd1 0.01071(15) 0.01011(18) 0.0106(2) 0.000 -0.00160(10) 0.00506(9)
W2 0.00649(18) 0.00649(18) 0.0065(3) 0.000 0.000 0.00324(9)
W1 0.00592(15) 0.00592(17) 0.0078(2) 0.000 0.000 0.00296(8)
Al1 0.0090(6) 0.0102(7) 0.0138(8) -0.0012(6) 0.0027(6) 0.0022(5)
Al2 0.0114(7) 0.0096(9) 0.0112(11) 0.000 -0.0023(7) 0.0048(4)
Al3 0.0098(7) 0.0128(10) 0.0112(11) 0.000 0.0000(7) 0.0064(5)
Al4 0.0142(10) 0.0081(9) 0.0105(11) 0.000 0.000 0.0047(8)
Al5 0.0106(8) 0.0102(10) 0.0470(18) 0.000 0.0061(9) 0.0051(5)
Al6 0.0079(6) 0.0079(6) 0.0309(15) 0.000 0.000 0.0040(3)
Fe6 0.0079(6) 0.0079(6) 0.0309(15) 0.000 0.000 0.0040(3)
Al7 0.0095(9) 0.0068(12) 0.0117(15) 0.000 0.000 0.0034(6)

loop_
_atom_type_symbol
_atom_type_description
_atom_type_scat_dispersion_real
_atom_type_scat_dispersion_imag
_atom_type_scat_source
Gd Gd -0.1653 3.9035 'International Tables Vol C Tables 4.2.6.8 and 6.1.1.4'
W W -0.8490 6.8722 'International Tables Vol C Tables 4.2.6.8 and 6.1.1.4'
Fe Fe 0.3463 0.8444 'International Tables Vol C Tables 4.2.6.8 and 6.1.1.4'
Al Al 0.0645 0.0514 'International Tables Vol C Tables 4.2.6.8 and 6.1.1.4'

loop_
_geom_angle_atom_site_label_1
_geom_angle_atom_site_label_2
_geom_angle_atom_site_label_3
_geom_angle
_geom_angle_site_symmetry_1
_geom_angle_site_symmetry_3
Al1 Gd1 Al1 60.06(6) 23_655 3_655
Al1 Gd1 Al4 53.22(5) 23_655 9
Al1 Gd1 Al4 82.04(5) 3_655 9
Al1 Gd1 Al4 82.04(5) 23_655 4
Al1 Gd1 Al4 53.22(5) 3_655 4
Al4 Gd1 Al4 54.77(8) 9 4
Al1 Gd1 Al5 149.38(5) 23_655 4
Al1 Gd1 Al5 95.47(5) 3_655 4
Al4 Gd1 Al5 147.78(4) 9 4
Al4 Gd1 Al5 98.21(4) 4 4
Al1 Gd1 Al5 95.47(5) 23_655 15
Al1 Gd1 Al5 149.38(5) 3_655 15
Al4 Gd1 Al5 98.21(4) 9 15
Al4 Gd1 Al5 147.78(4) 4 15
Al5 Gd1 Al5 99.73(6) 4 15
Al1 Gd1 Al3 146.10(4) 23_655 14_556
Al1 Gd1 Al3 146.10(4) 3_655 14_556
Al4 Gd1 Al3 129.03(5) 9 14_556
Al4 Gd1 Al3 129.03(5) 4 14_556
Al5 Gd1 Al3 51.40(4) 4 14_556
Al5 Gd1 Al3 51.40(4) 15 14_556
Al1 Gd1 Al3 54.42(5) 23_655 2_654
Al1 Gd1 Al3 54.42(5) 3_655 2_654
Al4 Gd1 Al3 106.91(6) 9 2_654
Al4 Gd1 Al3 106.91(6) 4 2_654
Al5 Gd1 Al3 97.15(5) 4 2_654
Al5 Gd1 Al3 97.15(5) 15 2_654
Al3 Gd1 Al3 115.71(4) 14_556 2_654
Al1 Gd1 Fe6 49.89(3) 23_655 22
Al1 Gd1 Fe6 109.42(4) 3_655 22
Al4 Gd1 Fe6 51.60(6) 9 22
Al4 Gd1 Fe6 106.06(6) 4 22
Al5 Gd1 Fe6 152.42(5) 4 22
Al5 Gd1 Fe6 52.71(5) 15 22
Al3 Gd1 Fe6 101.98(3) 14_556 22
Al3 Gd1 Fe6 88.27(2) 2_654 22
Al1 Gd1 Al6 49.89(3) 23_655 22
Al1 Gd1 Al6 109.42(4) 3_655 22
Al4 Gd1 Al6 51.60(6) 9 22
Al4 Gd1 Al6 106.06(6) 4 22
Al5 Gd1 Al6 152.42(5) 4 22
Al5 Gd1 Al6 52.71(5) 15 22
Al3 Gd1 Al6 101.98(3) 14_556 22
Al3 Gd1 Al6 88.27(2) 2_654 22
Fe6 Gd1 Al6 0.00(9) 22 22
Al1 Gd1 Fe6 109.42(4) 23_655 1_545
Al1 Gd1 Fe6 49.89(3) 3_655 1_545
Al4 Gd1 Fe6 106.06(6) 9 1_545
Al4 Gd1 Fe6 51.60(6) 4 1_545
Al5 Gd1 Fe6 52.71(5) 4 1_545
Al5 Gd1 Fe6 152.42(5) 15 1_545
Al3 Gd1 Fe6 101.98(3) 14_556 1_545
Al3 Gd1 Fe6 88.27(2) 2_654 1_545
Fe6 Gd1 Fe6 154.83(8) 22 1_545
Al6 Gd1 Fe6 154.83(8) 22 1_545
Al1 Gd1 Al6 109.42(4) 23_655 1_545
Al1 Gd1 Al6 49.89(3) 3_655 1_545
Al4 Gd1 Al6 106.06(6) 9 1_545
Al4 Gd1 Al6 51.60(6) 4 1_545
Al5 Gd1 Al6 52.71(5) 4 1_545
Al5 Gd1 Al6 152.42(5) 15 1_545
Al3 Gd1 Al6 101.98(3) 14_556 1_545
Al3 Gd1 Al6 88.27(2) 2_654 1_545
Fe6 Gd1 Al6 154.83(8) 22 1_545
Al6 Gd1 Al6 154.83(8) 22 1_545
Fe6 Gd1 Al6 0.00(9) 1_545 1_545
Al2 W2 Al2 110.35(8) 4 15
Al2 W2 Al2 110.35(8) 4 13
Al2 W2 Al2 69.65(8) 15 13
Al2 W2 Al2 180.00(18) 4 16
Al2 W2 Al2 69.65(8) 15 16
Al2 W2 Al2 69.65(8) 13 16
Al2 W2 Al2 69.65(8) 4 3
Al2 W2 Al2 180.00(9) 15 3
Al2 W2 Al2 110.35(8) 13 3
Al2 W2 Al2 110.35(8) 16 3
Al2 W2 Al2 69.65(8) 4 .
Al2 W2 Al2 110.35(8) 15 .
Al2 W2 Al2 180.00(9) 13 .
Al2 W2 Al2 110.35(8) 16 .
Al2 W2 Al2 69.65(8) 3 .
Al2 W2 Al3 59.58(7) 4 17_556
Al2 W2 Al3 62.28(4) 15 17_556
Al2 W2 Al3 62.28(4) 13 17_556
Al2 W2 Al3 120.42(7) 16 17_556
Al2 W2 Al3 117.72(4) 3 17_556
Al2 W2 Al3 117.72(4) . 17_556
Al2 W2 Al3 120.42(7) 4 5_554
Al2 W2 Al3 117.72(4) 15 5_554
Al2 W2 Al3 117.72(4) 13 5_554
Al2 W2 Al3 59.58(7) 16 5_554
Al2 W2 Al3 62.28(4) 3 5_554
Al2 W2 Al3 62.28(4) . 5_554
Al3 W2 Al3 180.00(13) 17_556 5_554
Al2 W2 Al3 117.72(4) 4 18_556
Al2 W2 Al3 120.42(7) 15 18_556
Al2 W2 Al3 62.28(4) 13 18_556
Al2 W2 Al3 62.28(4) 16 18_556
Al2 W2 Al3 59.58(7) 3 18_556
Al2 W2 Al3 117.72(4) . 18_556
Al3 W2 Al3 116.55(3) 17_556 18_556
Al3 W2 Al3 63.45(3) 5_554 18_556
Al2 W2 Al3 117.72(4) 4 14_556
Al2 W2 Al3 62.28(4) 15 14_556
Al2 W2 Al3 120.42(7) 13 14_556
Al2 W2 Al3 62.28(4) 16 14_556
Al2 W2 Al3 117.72(4) 3 14_556
Al2 W2 Al3 59.58(7) . 14_556
Al3 W2 Al3 116.55(3) 17_556 14_556
Al3 W2 Al3 63.45(3) 5_554 14_556
Al3 W2 Al3 116.55(3) 18_556 14_556
Al2 W2 Al3 62.28(4) 4 2_554
Al2 W2 Al3 117.72(4) 15 2_554
Al2 W2 Al3 59.58(7) 13 2_554
Al2 W2 Al3 117.72(4) 16 2_554
Al2 W2 Al3 62.28(4) 3 2_554
Al2 W2 Al3 120.42(7) . 2_554
Al3 W2 Al3 63.45(3) 17_556 2_554
Al3 W2 Al3 116.55(3) 5_554 2_554
Al3 W2 Al3 63.45(3) 18_556 2_554
Al3 W2 Al3 180.00(10) 14_556 2_554
Al2 W2 Al3 62.28(4) 4 6_554
Al2 W2 Al3 59.58(7) 15 6_554
Al2 W2 Al3 117.72(4) 13 6_554
Al2 W2 Al3 117.72(4) 16 6_554
Al2 W2 Al3 120.42(7) 3 6_554
Al2 W2 Al3 62.28(4) . 6_554
Al3 W2 Al3 63.45(3) 17_556 6_554
Al3 W2 Al3 116.55(3) 5_554 6_554
Al3 W2 Al3 180.00(10) 18_556 6_554
Al3 W2 Al3 63.45(3) 14_556 6_554
Al3 W2 Al3 116.55(3) 2_554 6_554
Al7 W1 Al7 68.08(13) 3_545 4_665
Al7 W1 Al2 68.82(4) 3_545 .
Al7 W1 Al2 68.82(4) 4_665 .
Al7 W1 Al2 68.82(4) 3_545 14_556
Al7 W1 Al2 68.82(4) 4_665 14_556
Al2 W1 Al2 128.30(10) . 14_556
Al7 W1 Al4 177.66(8) 3_545 9
Al7 W1 Al4 114.26(8) 4_665 9
Al2 W1 Al4 111.78(4) . 9
Al2 W1 Al4 111.78(4) 14_556 9
Al7 W1 Al4 114.26(8) 3_545 4
Al7 W1 Al4 177.66(8) 4_665 4
Al2 W1 Al4 111.78(4) . 4
Al2 W1 Al4 111.78(4) 14_556 4
Al4 W1 Al4 63.40(10) 9 4
Al7 W1 Al1 119.94(6) 3_545 9
Al7 W1 Al1 64.97(6) 4_665 9
Al2 W1 Al1 121.90(4) . 9
Al2 W1 Al1 60.76(4) 14_556 9
Al4 W1 Al1 61.85(5) 9 9
Al4 W1 Al1 113.20(5) 4 9
Al7 W1 Al1 64.97(6) 3_545 4
Al7 W1 Al1 119.94(6) 4_665 4
Al2 W1 Al1 60.76(4) . 4
Al2 W1 Al1 121.90(4) 14_556 4
Al4 W1 Al1 113.20(5) 9 4
Al4 W1 Al1 61.85(5) 4 4
Al1 W1 Al1 174.75(7) 9 4
Al7 W1 Al1 119.94(6) 3_545 22
Al7 W1 Al1 64.97(6) 4_665 22
Al2 W1 Al1 60.76(4) . 22
Al2 W1 Al1 121.90(4) 14_556 22
Al4 W1 Al1 61.85(5) 9 22
Al4 W1 Al1 113.20(5) 4 22
Al1 W1 Al1 68.81(7) 9 22
Al1 W1 Al1 110.93(7) 4 22
Al7 W1 Al1 64.97(6) 3_545 17_556
Al7 W1 Al1 119.94(6) 4_665 17_556
Al2 W1 Al1 121.90(4) . 17_556
Al2 W1 Al1 60.76(4) 14_556 17_556
Al4 W1 Al1 113.20(5) 9 17_556
Al4 W1 Al1 61.85(5) 4 17_556
Al1 W1 Al1 110.93(7) 9 17_556
Al1 W1 Al1 68.81(7) 4 17_556
Al1 W1 Al1 174.75(7) 22 17_556
Al7 W1 Gd1 121.41(3) 3_545 14_556
Al7 W1 Gd1 121.41(3) 4_665 14_556
Al2 W1 Gd1 166.88(5) . 14_556
Al2 W1 Gd1 64.82(5) 14_556 14_556
Al4 W1 Gd1 57.65(2) 9 14_556
Al4 W1 Gd1 57.65(2) 4 14_556
Al1 W1 Gd1 62.09(4) 9 14_556
Al1 W1 Gd1 114.24(4) 4 14_556
Al1 W1 Gd1 114.24(4) 22 14_556
Al1 W1 Gd1 62.09(4) 17_556 14_556
Al7 W1 Gd1 121.41(3) 3_545 .
Al7 W1 Gd1 121.41(3) 4_665 .
Al2 W1 Gd1 64.82(5) . .
Al2 W1 Gd1 166.88(5) 14_556 .
Al4 W1 Gd1 57.65(2) 9 .
Al4 W1 Gd1 57.65(2) 4 .
Al1 W1 Gd1 114.24(4) 9 .
Al1 W1 Gd1 62.09(4) 4 .
Al1 W1 Gd1 62.09(4) 22 .
Al1 W1 Gd1 114.24(4) 17_556 .
Gd1 W1 Gd1 102.054(18) 14_556 .
Al6 Al1 W1 116.80(7) . 3
Al6 Al1 Al2 130.40(9) . 3
W1 Al1 Al2 58.84(5) 3 3
Al6 Al1 Al4 61.26(7) . 3_665
W1 Al1 Al4 107.96(6) 3 3_665
Al2 Al1 Al4 164.41(9) 3 3_665
Al6 Al1 Al4 60.78(6) . .
W1 Al1 Al4 58.65(5) 3 .
Al2 Al1 Al4 107.59(8) 3 .
Al4 Al1 Al4 67.29(9) 3_665 .
Al6 Al1 Al7 159.64(9) . 4_665
W1 Al1 Al7 54.55(4) 3 4_665
Al2 Al1 Al7 64.13(7) 3 4_665
Al4 Al1 Al7 101.98(8) 3_665 4_665
Al4 Al1 Al7 103.30(6) . 4_665
Al6 Al1 Al3 109.05(9) . 5_554
W1 Al1 Al3 119.08(7) 3 5_554
Al2 Al1 Al3 61.23(7) 3 5_554
Al4 Al1 Al3 128.91(8) 3_665 5_554
Al4 Al1 Al3 156.55(8) . 5_554
Al7 Al1 Al3 90.36(6) 4_665 5_554
Al6 Al1 Gd1 68.81(4) . 4_665
W1 Al1 Gd1 167.47(7) 3 4_665
Al2 Al1 Gd1 127.34(7) 3 4_665
Al4 Al1 Gd1 63.91(5) 3_665 4_665
Al4 Al1 Gd1 121.70(7) . 4_665
Al7 Al1 Gd1 116.09(6) 4_665 4_665
Al3 Al1 Gd1 66.13(5) 5_554 4_665
Al6 Al1 Gd1 65.12(4) . 3
W1 Al1 Gd1 70.93(4) 3 3
Al2 Al1 Gd1 67.95(6) 3 3
Al4 Al1 Gd1 117.74(7) 3_665 3
Al4 Al1 Gd1 60.30(5) . 3
Al7 Al1 Gd1 120.15(7) 4_665 3
Al3 Al1 Gd1 96.40(6) 5_554 3
Gd1 Al1 Gd1 120.91(5) 4_665 3
W1 Al2 W2 164.60(10) . .
W1 Al2 Al1 60.41(5) . 22
W2 Al2 Al1 123.52(5) . 22
W1 Al2 Al1 60.41(5) . 4
W2 Al2 Al1 123.52(5) . 4
Al1 Al2 Al1 110.36(10) 22 4
W1 Al2 Al3 132.13(10) . 14_556
W2 Al2 Al3 63.27(7) . 14_556
Al1 Al2 Al3 96.82(7) 22 14_556
Al1 Al2 Al3 96.82(7) 4 14_556
W1 Al2 Al3 121.40(6) . 6_554
W2 Al2 Al3 61.76(6) . 6_554
Al1 Al2 Al3 157.04(10) 22 6_554
Al1 Al2 Al3 62.03(6) 4 6_554
Al3 Al2 Al3 64.48(6) 14_556 6_554
W1 Al2 Al3 121.40(6) . 5_554
W2 Al2 Al3 61.76(6) . 5_554
Al1 Al2 Al3 62.03(6) 22 5_554
Al1 Al2 Al3 157.04(10) 4 5_554
Al3 Al2 Al3 64.48(6) 14_556 5_554
Al3 Al2 Al3 115.66(13) 6_554 5_554
W1 Al2 Al7 53.50(4) . 3_545
W2 Al2 Al7 113.74(7) . 3_545
Al1 Al2 Al7 106.66(9) 22 3_545
Al1 Al2 Al7 59.63(7) 4 3_545
Al3 Al2 Al7 151.14(5) 14_556 3_545
Al3 Al2 Al7 88.39(6) 6_554 3_545
Al3 Al2 Al7 142.08(10) 5_554 3_545
W1 Al2 Al7 53.50(4) . 4_665
W2 Al2 Al7 113.74(7) . 4_665
Al1 Al2 Al7 59.63(7) 22 4_665
Al1 Al2 Al7 106.66(9) 4 4_665
Al3 Al2 Al7 151.14(5) 14_556 4_665
Al3 Al2 Al7 142.08(10) 6_554 4_665
Al3 Al2 Al7 88.39(6) 5_554 4_665
Al7 Al2 Al7 57.71(10) 3_545 4_665
W1 Al2 Gd1 69.64(5) . .
W2 Al2 Gd1 125.76(8) . .
Al1 Al2 Gd1 63.86(5) 22 .
Al1 Al2 Gd1 63.86(5) 4 .
Al3 Al2 Gd1 62.49(6) 14_556 .
Al3 Al2 Gd1 94.50(6) 6_554 .
Al3 Al2 Gd1 94.50(6) 5_554 .
Al7 Al2 Gd1 113.32(7) 3_545 .
Al7 Al2 Gd1 113.32(7) 4_665 .
Al5 Al3 Al5 118.68(9) 6 17_556
Al5 Al3 Al2 89.77(7) 6 14_556
Al5 Al3 Al2 89.77(7) 17_556 14_556
Al5 Al3 W2 115.23(6) 6 2
Al5 Al3 W2 115.23(6) 17_556 2
Al2 Al3 W2 57.15(6) 14_556 2
Al5 Al3 Al2 151.12(9) 6 6
Al5 Al3 Al2 87.48(5) 17_556 6
Al2 Al3 Al2 103.20(9) 14_556 6
W2 Al3 Al2 55.96(6) 2 6
Al5 Al3 Al2 87.48(5) 6 5
Al5 Al3 Al2 151.12(9) 17_556 5
Al2 Al3 Al2 103.20(9) 14_556 5
W2 Al3 Al2 55.96(6) 2 5
Al2 Al3 Al2 64.62(10) 6 5
Al5 Al3 Al1 65.99(5) 6 6
Al5 Al3 Al1 120.32(9) 17_556 6
Al2 Al3 Al1 147.49(5) 14_556 6
W2 Al3 Al1 112.49(7) 2 6
Al2 Al3 Al1 91.04(9) 6 6
Al2 Al3 Al1 56.74(6) 5 6
Al5 Al3 Al1 120.32(9) 6 20_556
Al5 Al3 Al1 65.99(5) 17_556 20_556
Al2 Al3 Al1 147.49(5) 14_556 20_556
W2 Al3 Al1 112.49(7) 2 20_556
Al2 Al3 Al1 56.74(6) 6 20_556
Al2 Al3 Al1 91.04(9) 5 20_556
Al1 Al3 Al1 64.00(9) 6 20_556
Al5 Al3 Gd1 61.57(4) 6 14_556
Al5 Al3 Gd1 61.57(4) 17_556 14_556
Al2 Al3 Gd1 68.58(7) 14_556 14_556
W2 Al3 Gd1 125.73(9) 2 14_556
Al2 Al3 Gd1 147.24(6) 6 14_556
Al2 Al3 Gd1 147.24(6) 5 14_556
Al1 Al3 Gd1 113.02(7) 6 14_556
Al1 Al3 Gd1 113.02(7) 20_556 14_556
Al5 Al3 Gd1 68.22(5) 6 2_655
Al5 Al3 Gd1 68.22(5) 17_556 2_655
Al2 Al3 Gd1 132.87(9) 14_556 2_655
W2 Al3 Gd1 169.98(10) 2 2_655
Al2 Al3 Gd1 116.18(8) 6 2_655
Al2 Al3 Gd1 116.18(8) 5 2_655
Al1 Al3 Gd1 59.45(5) 6 2_655
Al1 Al3 Gd1 59.45(5) 20_556 2_655
Gd1 Al3 Gd1 64.29(4) 14_556 2_655
W1 Al4 Al1 136.51(7) 3 17_566
W1 Al4 Al1 136.51(7) 3 4_565
Al1 Al4 Al1 68.05(8) 17_566 4_565
W1 Al4 Fe6 114.41(6) 3 14_556
Al1 Al4 Fe6 57.84(4) 17_566 14_556
Al1 Al4 Fe6 109.03(8) 4_565 14_556
W1 Al4 Al6 114.41(6) 3 14_556
Al1 Al4 Al6 57.84(4) 17_566 14_556
Al1 Al4 Al6 109.03(8) 4_565 14_556
Fe6 Al4 Al6 0.00(7) 14_556 14_556
W1 Al4 Al6 114.41(6) 3 .
Al1 Al4 Al6 109.03(8) 17_566 .
Al1 Al4 Al6 57.84(4) 4_565 .
Fe6 Al4 Al6 100.15(10) 14_556 .
Al6 Al4 Al6 100.15(10) 14_556 .
W1 Al4 Al1 59.50(5) 3 .
Al1 Al4 Al1 160.43(10) 17_566 .
Al1 Al4 Al1 108.92(7) 4_565 .
Fe6 Al4 Al1 107.97(9) 14_556 .
Al6 Al4 Al1 107.97(9) 14_556 .
Al6 Al4 Al1 57.42(4) . .
W1 Al4 Al1 59.50(5) 3 14_556
Al1 Al4 Al1 108.92(7) 17_566 14_556
Al1 Al4 Al1 160.43(10) 4_565 14_556
Fe6 Al4 Al1 57.42(4) 14_556 14_556
Al6 Al4 Al1 57.42(4) 14_556 14_556
Al6 Al4 Al1 107.97(9) . 14_556
Al1 Al4 Al1 67.04(9) . 14_556
W1 Al4 Al4 58.30(5) 3 8
Al1 Al4 Al4 92.31(6) 17_566 8
Al1 Al4 Al4 92.31(6) 4_565 8
Fe6 Al4 Al4 129.41(5) 14_556 8
Al6 Al4 Al4 129.41(5) 14_556 8
Al6 Al4 Al4 129.41(5) . 8
Al1 Al4 Al4 107.22(6) . 8
Al1 Al4 Al4 107.22(6) 14_556 8
W1 Al4 Gd1 74.66(4) 3 3
Al1 Al4 Gd1 122.50(8) 17_566 3
Al1 Al4 Gd1 62.88(4) 4_565 3
Fe6 Al4 Gd1 167.21(8) 14_556 3
Al6 Al4 Gd1 167.21(8) 14_556 3
Al6 Al4 Gd1 67.29(4) . 3
Al1 Al4 Gd1 67.99(4) . 3
Al1 Al4 Gd1 127.26(8) 14_556 3
Al4 Al4 Gd1 62.62(4) 8 3
W1 Al4 Gd1 74.66(4) 3 18_556
Al1 Al4 Gd1 62.88(4) 17_566 18_556
Al1 Al4 Gd1 122.50(8) 4_565 18_556
Fe6 Al4 Gd1 67.29(4) 14_556 18_556
Al6 Al4 Gd1 67.29(4) 14_556 18_556
Al6 Al4 Gd1 167.21(8) . 18_556
Al1 Al4 Gd1 127.26(8) . 18_556
Al1 Al4 Gd1 67.99(4) 14_556 18_556
Al4 Al4 Gd1 62.62(4) 8 18_556
Gd1 Al4 Gd1 125.13(8) 3 18_556
Al3 Al5 Al3 66.10(10) 18_556 5_554
Al3 Al5 Al5 168.69(5) 18_556 3_665
Al3 Al5 Al5 118.11(5) 5_554 3_665
Al3 Al5 Al5 118.11(5) 18_556 4_565
Al3 Al5 Al5 168.69(5) 5_554 4_565
Al5 Al5 Al5 60.0 3_665 4_565
Al3 Al5 Al6 129.76(6) 18_556 .
Al3 Al5 Al6 108.66(6) 5_554 .
Al5 Al5 Al6 60.29(4) 3_665 .
Al5 Al5 Al6 60.29(4) 4_565 .
Al3 Al5 Fe6 108.66(6) 18_556 10_665
Al3 Al5 Fe6 129.76(6) 5_554 10_665
Al5 Al5 Fe6 60.29(4) 3_665 10_665
Al5 Al5 Fe6 60.29(4) 4_565 10_665
Al6 Al5 Fe6 110.18(10) . 10_665
Al3 Al5 Al6 108.66(6) 18_556 10_665
Al3 Al5 Al6 129.76(6) 5_554 10_665
Al5 Al5 Al6 60.29(4) 3_665 10_665
Al5 Al5 Al6 60.29(4) 4_565 10_665
Al6 Al5 Al6 110.18(10) . 10_665
Fe6 Al5 Al6 0.00(6) 10_665 10_665
Al3 Al5 Gd1 67.03(5) 18_556 3
Al3 Al5 Gd1 104.19(7) 5_554 3
Al5 Al5 Gd1 119.43(4) 3_665 3
Al5 Al5 Gd1 70.03(4) 4_565 3
Al6 Al5 Gd1 66.496(19) . 3
Fe6 Al5 Gd1 119.86(4) 10_665 3
Al6 Al5 Gd1 119.86(4) 10_665 3
Al3 Al5 Gd1 104.19(7) 18_556 16
Al3 Al5 Gd1 67.03(5) 5_554 16
Al5 Al5 Gd1 70.03(4) 3_665 16
Al5 Al5 Gd1 119.43(4) 4_565 16
Al6 Al5 Gd1 119.86(4) . 16
Fe6 Al5 Gd1 66.497(19) 10_665 16
Al6 Al5 Gd1 66.497(19) 10_665 16
Gd1 Al5 Gd1 170.07(9) 3 16
Al3 Al5 Gd1 62.87(5) 18_556 15_565
Al3 Al5 Gd1 128.02(8) 5_554 15_565
Al5 Al5 Gd1 110.37(4) 3_665 15_565
Al5 Al5 Gd1 59.12(4) 4_565 15_565
Al6 Al5 Gd1 110.78(4) . 15_565
Fe6 Al5 Gd1 62.356(18) 10_665 15_565
Al6 Al5 Gd1 62.356(18) 10_665 15_565
Gd1 Al5 Gd1 64.150(15) 3 15_565
Gd1 Al5 Gd1 116.905(15) 16 15_565
Al3 Al5 Gd1 128.02(8) 18_556 4_665
Al3 Al5 Gd1 62.87(5) 5_554 4_665
Al5 Al5 Gd1 59.12(4) 3_665 4_665
Al5 Al5 Gd1 110.37(4) 4_565 4_665
Al6 Al5 Gd1 62.356(18) . 4_665
Fe6 Al5 Gd1 110.78(4) 10_665 4_665
Al6 Al5 Gd1 110.78(4) 10_665 4_665
Gd1 Al5 Gd1 116.905(15) 3 4_665
Gd1 Al5 Gd1 64.150(15) 16 4_665
Gd1 Al5 Gd1 169.06(8) 15_565 4_665
Al1 Al6 Al1 115.44(5) 3_665 4_565
Al1 Al6 Al1 115.44(5) 3_665 .
Al1 Al6 Al1 115.44(5) 4_565 .
Al1 Al6 Al4 60.90(7) 3_665 4_565
Al1 Al6 Al4 61.80(6) 4_565 4_565
Al1 Al6 Al4 117.40(10) . 4_565
Al1 Al6 Al4 117.40(10) 3_665 .
Al1 Al6 Al4 60.90(7) 4_565 .
Al1 Al6 Al4 61.80(6) . .
Al4 Al6 Al4 67.53(8) 4_565 .
Al1 Al6 Al4 61.80(6) 3_665 3_665
Al1 Al6 Al4 117.40(10) 4_565 3_665
Al1 Al6 Al4 60.90(7) . 3_665
Al4 Al6 Al4 67.53(8) 4_565 3_665
Al4 Al6 Al4 67.53(8) . 3_665
Al1 Al6 Al5 112.14(6) 3_665 4_565
Al1 Al6 Al5 68.05(6) 4_565 4_565
Al1 Al6 Al5 122.02(7) . 4_565
Al4 Al6 Al5 113.63(5) 4_565 4_565
Al4 Al6 Al5 119.58(5) . 4_565
Al4 Al6 Al5 172.86(7) 3_665 4_565
Al1 Al6 Al5 122.02(7) 3_665 .
Al1 Al6 Al5 112.14(6) 4_565 .
Al1 Al6 Al5 68.05(6) . .
Al4 Al6 Al5 172.86(6) 4_565 .
Al4 Al6 Al5 113.63(5) . .
Al4 Al6 Al5 119.58(5) 3_665 .
Al5 Al6 Al5 59.42(8) 4_565 .
Al1 Al6 Al5 68.05(6) 3_665 3_665
Al1 Al6 Al5 122.02(7) 4_565 3_665
Al1 Al6 Al5 112.14(6) . 3_665
Al4 Al6 Al5 119.58(5) 4_565 3_665
Al4 Al6 Al5 172.86(7) . 3_665
Al4 Al6 Al5 113.63(5) 3_665 3_665
Al5 Al6 Al5 59.42(8) 4_565 3_665
Al5 Al6 Al5 59.42(8) . 3_665
Al1 Al6 Gd1 176.71(6) 3_665 3
Al1 Al6 Gd1 61.30(4) 4_565 3
Al1 Al6 Gd1 66.80(4) . 3
Al4 Al6 Gd1 116.09(6) 4_565 3
Al4 Al6 Gd1 61.12(4) . 3
Al4 Al6 Gd1 118.86(6) 3_665 3
Al5 Al6 Gd1 67.43(3) 4_565 3
Al5 Al6 Gd1 60.80(3) . 3
Al5 Al6 Gd1 113.70(8) 3_665 3
Al1 Al6 Gd1 61.30(3) 3_665 1_565
Al1 Al6 Gd1 66.80(4) 4_565 1_565
Al1 Al6 Gd1 176.71(6) . 1_565
Al4 Al6 Gd1 61.12(4) 4_565 1_565
Al4 Al6 Gd1 118.86(6) . 1_565
Al4 Al6 Gd1 116.09(6) 3_665 1_565
Al5 Al6 Gd1 60.80(3) 4_565 1_565
Al5 Al6 Gd1 113.70(8) . 1_565
Al5 Al6 Gd1 67.43(3) 3_665 1_565
Gd1 Al6 Gd1 116.44(3) 3 1_565
Al1 Al6 Gd1 66.80(4) 3_665 4_665
Al1 Al6 Gd1 176.71(6) 4_565 4_665
Al1 Al6 Gd1 61.30(3) . 4_665
Al4 Al6 Gd1 118.86(6) 4_565 4_665
Al4 Al6 Gd1 116.09(6) . 4_665
Al4 Al6 Gd1 61.12(4) 3_665 4_665
Al5 Al6 Gd1 113.70(8) 4_565 4_665
Al5 Al6 Gd1 67.43(3) . 4_665
Al5 Al6 Gd1 60.80(3) 3_665 4_665
Gd1 Al6 Gd1 116.44(3) 3 4_665
Gd1 Al6 Gd1 116.44(3) 1_565 4_665
W1 Al7 W1 171.92(13) 3_655 4_655
W1 Al7 Al1 125.69(8) 3_655 3_655
W1 Al7 Al1 60.48(4) 4_655 3_655
W1 Al7 Al1 125.69(8) 3_655 18_656
W1 Al7 Al1 60.48(4) 4_655 18_656
Al1 Al7 Al1 65.74(9) 3_655 18_656
W1 Al7 Al1 60.48(4) 3_655 8_655
W1 Al7 Al1 125.69(8) 4_655 8_655
Al1 Al7 Al1 99.84(11) 3_655 8_655
Al1 Al7 Al1 65.28(8) 18_656 8_655
W1 Al7 Al1 60.48(4) 3_655 23_655
W1 Al7 Al1 125.69(8) 4_655 23_655
Al1 Al7 Al1 65.28(8) 3_655 23_655
Al1 Al7 Al1 99.84(11) 18_656 23_655
Al1 Al7 Al1 65.74(9) 8_655 23_655
W1 Al7 Al7 55.96(6) 3_655 4_765
W1 Al7 Al7 115.96(6) 4_655 4_765
Al1 Al7 Al7 145.82(5) 3_655 4_765
Al1 Al7 Al7 145.82(5) 18_656 4_765
Al1 Al7 Al7 106.73(5) 8_655 4_765
Al1 Al7 Al7 106.73(5) 23_655 4_765
W1 Al7 Al7 115.96(6) 3_655 3_645
W1 Al7 Al7 55.96(6) 4_655 3_645
Al1 Al7 Al7 106.73(5) 3_655 3_645
Al1 Al7 Al7 106.73(5) 18_656 3_645
Al1 Al7 Al7 145.82(5) 8_655 3_645
Al1 Al7 Al7 145.82(5) 23_655 3_645
Al7 Al7 Al7 60.0 4_765 3_645
W1 Al7 Al2 57.68(4) 3_655 18_656
W1 Al7 Al2 119.89(5) 4_655 18_656
Al1 Al7 Al2 152.65(10) 3_655 18_656
Al1 Al7 Al2 90.17(5) 18_656 18_656
Al1 Al7 Al2 56.25(5) 8_655 18_656
Al1 Al7 Al2 109.25(6) 23_655 18_656
Al7 Al7 Al2 61.14(5) 4_765 18_656
Al7 Al7 Al2 92.02(6) 3_645 18_656
W1 Al7 Al2 119.89(5) 3_655 4_655
W1 Al7 Al2 57.68(4) 4_655 4_655
Al1 Al7 Al2 56.25(5) 3_655 4_655
Al1 Al7 Al2 109.25(6) 18_656 4_655
Al1 Al7 Al2 152.65(10) 8_655 4_655
Al1 Al7 Al2 90.17(5) 23_655 4_655
Al7 Al7 Al2 92.02(6) 4_765 4_655
Al7 Al7 Al2 61.14(5) 3_645 4_655
Al2 Al7 Al2 150.06(12) 18_656 4_655
W1 Al7 Al2 57.68(4) 3_655 3_655
W1 Al7 Al2 119.89(5) 4_655 3_655
Al1 Al7 Al2 90.17(5) 3_655 3_655
Al1 Al7 Al2 152.65(10) 18_656 3_655
Al1 Al7 Al2 109.25(6) 8_655 3_655
Al1 Al7 Al2 56.25(5) 23_655 3_655
Al7 Al7 Al2 61.15(5) 4_765 3_655
Al7 Al7 Al2 92.02(6) 3_645 3_655
Al2 Al7 Al2 109.29(8) 18_656 3_655
Al2 Al7 Al2 62.36(8) 4_655 3_655
W1 Al7 Al2 119.89(5) 3_655 17_656
W1 Al7 Al2 57.68(4) 4_655 17_656
Al1 Al7 Al2 109.25(6) 3_655 17_656
Al1 Al7 Al2 56.25(5) 18_656 17_656
Al1 Al7 Al2 90.17(5) 8_655 17_656
Al1 Al7 Al2 152.65(10) 23_655 17_656
Al7 Al7 Al2 92.02(6) 4_765 17_656
Al7 Al7 Al2 61.14(5) 3_645 17_656
Al2 Al7 Al2 62.37(8) 18_656 17_656
Al2 Al7 Al2 109.29(8) 4_655 17_656
Al2 Al7 Al2 150.06(12) 3_655 17_656

loop_
_geom_bond_atom_site_label_1
_geom_bond_atom_site_label_2
_geom_bond_distance
_geom_bond_site_symmetry_2
Gd1 Al1 3.0588(16) 23_655
Gd1 Al1 3.0588(16) 3_655
Gd1 Al4 3.0865(12) 9
Gd1 Al4 3.0865(12) 4
Gd1 Al5 3.0950(4) 4
Gd1 Al5 3.0950(4) 15
Gd1 Al3 3.241(2) 14_556
Gd1 Al3 3.248(2) 2_654
Gd1 Fe6 3.2515(6) 22
Gd1 Al6 3.2515(6) 22
Gd1 Fe6 3.2515(6) 1_545
Gd1 Al6 3.2515(6) 1_545
W2 Al2 2.684(2) 4
W2 Al2 2.684(2) 15
W2 Al2 2.684(2) 13
W2 Al2 2.684(2) 16
W2 Al2 2.684(2) 3
W2 Al2 2.684(2) .
W2 Al3 2.853(2) 17_556
W2 Al3 2.853(2) 5_554
W2 Al3 2.853(2) 18_556
W2 Al3 2.853(2) 14_556
W2 Al3 2.853(2) 2_554
W2 Al3 2.853(2) 6_554
W1 Al7 2.5517(4) 3_545
W1 Al7 2.5517(4) 4_665
W1 Al2 2.682(2) .
W1 Al2 2.682(2) 14_556
W1 Al4 2.702(2) 9
W1 Al4 2.702(2) 4
W1 Al1 2.7258(16) 9
W1 Al1 2.7258(16) 4
W1 Al1 2.7258(16) 22
W1 Al1 2.7258(16) 17_556
W1 Gd1 3.5235(6) 14_556
Al1 Al6 2.6669(16) .
Al1 W1 2.7258(16) 3
Al1 Al2 2.735(2) 3
Al1 Al4 2.753(2) 3_665
Al1 Al4 2.789(2) .
Al1 Al7 2.838(2) 4_665
Al1 Al3 2.889(3) 5_554
Al1 Gd1 3.0588(16) 4_665
Al1 Gd1 3.2944(17) 3
Al2 Al1 2.735(2) 22
Al2 Al1 2.735(2) 4
Al2 Al3 2.755(3) 14_556
Al2 Al3 2.867(2) 6_554
Al2 Al3 2.867(2) 5_554
Al2 Al7 2.960(2) 3_545
Al2 Al7 2.960(2) 4_665
Al3 Al5 2.751(2) 6
Al3 Al5 2.751(2) 17_556
Al3 Al2 2.755(3) 14_556
Al3 W2 2.853(2) 2
Al3 Al2 2.867(2) 6
Al3 Al2 2.867(2) 5
Al3 Al1 2.889(3) 6
Al3 Al1 2.889(3) 20_556
Al3 Gd1 3.241(2) 14_556
Al3 Gd1 3.248(2) 2_655
Al4 W1 2.702(2) 3
Al4 Al1 2.753(2) 17_566
Al4 Al1 2.753(2) 4_565
Al4 Fe6 2.762(2) 14_556
Al4 Al6 2.762(2) 14_556
Al4 Al6 2.762(2) .
Al4 Al1 2.789(2) 14_556
Al4 Al4 2.839(5) 8
Al4 Gd1 3.0865(12) 3
Al4 Gd1 3.0865(12) 18_556
Al5 Al3 2.751(2) 18_556
Al5 Al3 2.751(2) 5_554
Al5 Al5 2.796(4) 3_665
Al5 Al5 2.796(4) 4_565
Al5 Al6 2.821(2) .
Al5 Fe6 2.821(2) 10_665
Al5 Al6 2.821(2) 10_665
Al5 Gd1 3.0950(4) 3
Al5 Gd1 3.0950(4) 16
Al5 Gd1 3.3893(4) 15_565
Al5 Gd1 3.3893(4) 4_665
Al6 Al1 2.6669(16) 3_665
Al6 Al1 2.6669(16) 4_565
Al6 Al4 2.762(2) 4_565
Al6 Al4 2.762(2) 3_665
Al6 Al5 2.821(2) 4_565
Al6 Al5 2.821(2) 3_665
Al6 Gd1 3.2515(6) 3
Al6 Gd1 3.2515(6) 1_565
Al6 Gd1 3.2515(6) 4_665
Al7 W1 2.5517(4) 3_655
Al7 W1 2.5517(4) 4_655
Al7 Al1 2.838(2) 3_655
Al7 Al1 2.838(2) 18_656
Al7 Al1 2.838(2) 8_655
Al7 Al1 2.838(2) 23_655
Al7 Al7 2.857(5) 4_765
Al7 Al7 2.857(5) 3_645
Al7 Al2 2.960(2) 18_656
Al7 Al2 2.960(2) 4_655
Al7 Al2 2.960(2) 3_655
Al7 Al2 2.960(2) 17_656
